data_7240606
loop_
_publ_author_name
'Prohens, Rafel'
'Barbas, Rafael'
'Bofill, Lidia'
'de Sande, Dafne'
'Font-Bardia, Merce'

_publ_section_title
;
 Crystal Engineering of Nutraceutical Phytosterols: New Cocrystal
 Solid-Solutions
;
_journal_name_full CrystEngComm
_journal_paper_doi 10.1039/D0CE00704H
_journal_year 2020
_chemical_absolute_configuration rm
_chemical_formula_moiety 'C29 H50 O, 0.5(C3 H6 O2), 0.5(H2 O)'
_chemical_formula_sum 'C30.5 H54 O2.5'
_chemical_formula_weight 460.73
_space_group_crystal_system monoclinic
_space_group_IT_number 4
_space_group_name_Hall 'P 2yb'
_space_group_name_H-M_alt 'P 1 21 1'
_atom_sites_solution_hydrogens mixed
_audit_creation_method SHELXL-2018/1
_audit_update_record
;
2020-05-29 deposited with the CCDC.	2020-06-03 downloaded from the CCDC.
;
_cell_angle_alpha 90
_cell_angle_beta 95.216(6)
_cell_angle_gamma 90
_cell_formula_units_Z 4
_cell_length_a 9.439(2)
_cell_length_b 7.5391(16)
_cell_length_c 39.635(8)
_cell_measurement_reflns_used 1723
_cell_measurement_temperature 293(2)
_cell_measurement_theta_max 17.63
_cell_measurement_theta_min 2.27
_cell_volume 2808.8(10)
_computing_cell_refinement 'Bruker SAINT'
_computing_data_collection 'Bruker APEX3'
_computing_data_reduction 'Bruker SAINT'
_computing_molecular_graphics 'Bruker SHELXTL'
_computing_publication_material 'Bruker SHELXTL'
_computing_structure_refinement 'SHELXL-2018/3 (Sheldrick, 2018)'
_computing_structure_solution 'SHELXT 2014/5 (Sheldrick, 2014)'
_diffrn_ambient_temperature 293(2)
_diffrn_measured_fraction_theta_full 0.999
_diffrn_measured_fraction_theta_max 0.992
_diffrn_measurement_device_type 'D8 Venture'
_diffrn_radiation_type MoK\a
_diffrn_radiation_wavelength 0.71073
_diffrn_reflns_av_R_equivalents 0.4570
_diffrn_reflns_av_unetI/netI 0.5301
_diffrn_reflns_Laue_measured_fraction_full 0.999
_diffrn_reflns_Laue_measured_fraction_max 0.992
_diffrn_reflns_limit_h_max 11
_diffrn_reflns_limit_h_min -11
_diffrn_reflns_limit_k_max 9
_diffrn_reflns_limit_k_min -9
_diffrn_reflns_limit_l_max 49
_diffrn_reflns_limit_l_min -49
_diffrn_reflns_number 53621
_diffrn_reflns_point_group_measured_fraction_full 1.000
_diffrn_reflns_point_group_measured_fraction_max 0.992
_diffrn_reflns_theta_full 25.242
_diffrn_reflns_theta_max 27.656
_diffrn_reflns_theta_min 2.064
_diffrn_source microfocus
_exptl_absorpt_coefficient_mu 0.066
_exptl_absorpt_correction_T_max 0.7456
_exptl_absorpt_correction_T_min 0.6443
_exptl_absorpt_correction_type multi-scan
_exptl_absorpt_process_details sadabs
_exptl_crystal_colour colourless
_exptl_crystal_density_diffrn 1.090
_exptl_crystal_description prism
_exptl_crystal_F_000 1028
_exptl_crystal_size_max 0.353
_exptl_crystal_size_mid 0.071
_exptl_crystal_size_min 0.032
_refine_diff_density_max 0.339
_refine_diff_density_min -0.328
_refine_diff_density_rms 0.051
_refine_ls_abs_structure_details
;
 Refined as an inversion twin.
;
_refine_ls_abs_structure_Flack -1(2)
_refine_ls_extinction_method none
_refine_ls_goodness_of_fit_ref 0.743
_refine_ls_hydrogen_treatment mixed
_refine_ls_matrix_type full
_refine_ls_number_parameters 599
_refine_ls_number_reflns 12975
_refine_ls_number_restraints 9
_refine_ls_restrained_S_all 0.744
_refine_ls_R_factor_all 0.3086
_refine_ls_R_factor_gt 0.0446
_refine_ls_shift/su_max 0.001
_refine_ls_shift/su_mean 0.000
_refine_ls_structure_factor_coef Fsqd
_refine_ls_weighting_details 'w=1/[\s^2^(Fo^2^)+(0.0101P)^2^] where P=(Fo^2^+2Fc^2^)/3'
_refine_ls_weighting_scheme calc
_refine_ls_wR_factor_gt 0.0582
_refine_ls_wR_factor_ref 0.0920
_reflns_Friedel_coverage 0.858
_reflns_Friedel_fraction_full 1.000
_reflns_Friedel_fraction_max 0.993
_reflns_number_gt 3544
_reflns_number_total 12975
_reflns_threshold_expression 'I > 2\s(I)'
_cod_data_source_file d0ce00704h2.cif
_cod_data_source_block 023TB101_0ma_aa
_cod_depositor_comments
;

2024-12-16
Z value and formula fixed to values more according to usual
chemical conventions.                 miguel
;
_cod_original_formula_sum 'C61 H108 O5'
_cod_original_formula_weight 921.47
_cod_original_formula_moiety '2(C29 H50 O), C3 H6 O2, H2 O'
_cod_original_formula_units_Z 2
_cod_original_sg_symbol_H-M 'P 21'
_cod_database_code 7240606
_shelx_shelxl_version_number 2018/1
_shelx_space_group_comment
;
The symmetry employed for this shelxl refinement is uniquely defined
by the following loop, which should always be used as a source of
symmetry information in preference to the above space-group names.
They are only intended as comments.
;

loop_
_space_group_symop_operation_xyz
'x, y, z'
'-x, y+1/2, -z'

loop_
_atom_site_label
_atom_site_type_symbol
_atom_site_fract_x
_atom_site_fract_y
_atom_site_fract_z
_atom_site_U_iso_or_equiv
_atom_site_adp_type
_atom_site_occupancy
_atom_site_site_symmetry_order
_atom_site_calc_flag
_atom_site_refinement_flags_posn
_atom_site_refinement_flags_adp
_atom_site_refinement_flags_occupancy
_atom_site_disorder_assembly
_atom_site_disorder_group
O1 O -0.2071(4) 0.3286(6) 0.06391(8) 0.0455(14) Uani 1 1 d . . . . .
H1O H -0.147784 0.300322 0.051000 0.068 Uiso 1 1 calc R U . . .
C1 C -0.1469(7) 0.3089(10) 0.09845(13) 0.036(2) Uani 1 1 d . . . . .
H1 H -0.048219 0.268645 0.098247 0.044 Uiso 1 1 calc R U . . .
C2 C -0.2265(7) 0.1753(8) 0.11679(13) 0.034(2) Uani 1 1 d . . . . .
H2A H -0.216937 0.060322 0.106240 0.041 Uiso 1 1 calc R U . . .
H2B H -0.326620 0.206342 0.114566 0.041 Uiso 1 1 calc R U . . .
C3 C -0.1756(7) 0.1609(8) 0.15429(14) 0.0279(19) Uani 1 1 d . U . . .
C4 C -0.1630(6) 0.3333(8) 0.17348(13) 0.0179(16) Uani 1 1 d . . . . .
C5 C -0.0845(6) 0.4680(8) 0.15279(12) 0.0291(18) Uani 1 1 d . . . . .
H5A H -0.085889 0.582536 0.163901 0.035 Uiso 1 1 calc R U . . .
H5B H 0.014062 0.431578 0.152905 0.035 Uiso 1 1 calc R U . . .
C6 C -0.1466(6) 0.4893(8) 0.11610(13) 0.0354(19) Uani 1 1 d . . . . .
H6A H -0.089963 0.573011 0.104493 0.042 Uiso 1 1 calc R U . . .
H6B H -0.242970 0.534712 0.115460 0.042 Uiso 1 1 calc R U . . .
C7 C -0.1529(6) 0.0053(8) 0.16809(13) 0.0245(17) Uani 1 1 d . U . . .
H7 H -0.170255 -0.093964 0.154419 0.029 Uiso 1 1 calc R U . . .
C8 C -0.1005(6) -0.0245(7) 0.20461(12) 0.0260(17) Uani 1 1 d . . . . .
H8A H 0.000046 -0.053234 0.206184 0.031 Uiso 1 1 calc R U . . .
H8B H -0.150502 -0.124628 0.213287 0.031 Uiso 1 1 calc R U . . .
C9 C -0.1230(6) 0.1382(8) 0.22627(13) 0.0200(16) Uani 1 1 d . . . . .
H9 H -0.224436 0.147272 0.229538 0.024 Uiso 1 1 calc R U . . .
C10 C -0.0781(6) 0.3064(7) 0.20829(12) 0.0147(15) Uani 1 1 d . . . . .
H10 H 0.021070 0.287825 0.203644 0.018 Uiso 1 1 calc R U . . .
C11 C -0.0389(6) 0.1242(7) 0.26109(13) 0.0144(11) Uani 1 1 d . . . . .
H11 H 0.061585 0.118381 0.256738 0.017 Uiso 1 1 calc R U . . .
C12 C -0.0515(6) 0.2805(8) 0.28488(13) 0.0165(16) Uani 1 1 d . . . . .
C13 C 0.0042(6) 0.4411(7) 0.26674(12) 0.0241(17) Uani 1 1 d . . . . .
H13A H 0.104399 0.424369 0.263982 0.029 Uiso 1 1 calc R U . . .
H13B H -0.005151 0.546195 0.280468 0.029 Uiso 1 1 calc R U . . .
C14 C -0.0777(6) 0.4687(7) 0.23172(12) 0.0229(17) Uani 1 1 d . . . . .
H14A H -0.175383 0.499665 0.234906 0.028 Uiso 1 1 calc R U . . .
H14B H -0.036003 0.568141 0.220656 0.028 Uiso 1 1 calc R U . . .
C15 C -0.0659(6) -0.0391(7) 0.28257(13) 0.0345(18) Uani 1 1 d . . . . .
H15A H -0.020383 -0.143744 0.274281 0.041 Uiso 1 1 calc R U . . .
H15B H -0.166959 -0.061716 0.282949 0.041 Uiso 1 1 calc R U . . .
C16 C 0.0038(6) 0.0169(7) 0.31858(13) 0.0301(18) Uani 1 1 d . . . . .
H16A H -0.062478 -0.001798 0.335566 0.036 Uiso 1 1 calc R U . . .
H16B H 0.088627 -0.052810 0.324658 0.036 Uiso 1 1 calc R U . . .
C17 C 0.0421(6) 0.2162(7) 0.31644(13) 0.0167(16) Uani 1 1 d . . . . .
H17 H 0.141435 0.223573 0.311225 0.020 Uiso 1 1 calc R U . . .
C18 C 0.0319(6) 0.3079(7) 0.35083(13) 0.0198(16) Uani 1 1 d . . . . .
H18 H -0.065105 0.292336 0.357319 0.024 Uiso 1 1 calc R U . . .
C19 C 0.1346(6) 0.2190(7) 0.37765(12) 0.0229(18) Uani 1 1 d . . . . .
H19A H 0.230670 0.234759 0.371304 0.027 Uiso 1 1 calc R U . . .
H19B H 0.114975 0.092697 0.377400 0.027 Uiso 1 1 calc R U . . .
C20 C 0.1289(6) 0.2874(8) 0.41407(13) 0.0318(18) Uani 1 1 d . . . . .
H20A H 0.186763 0.393661 0.416740 0.038 Uiso 1 1 calc R U . . .
H20B H 0.031629 0.321456 0.416911 0.038 Uiso 1 1 calc R U . . .
C21 C 0.1771(8) 0.1626(9) 0.44174(14) 0.047(2) Uani 1 1 d . . . . .
H21 H 0.110966 0.062497 0.438470 0.057 Uiso 1 1 calc R U . . .
C22 C 0.1582(8) 0.2272(9) 0.47758(16) 0.063(2) Uani 1 1 d . U . . .
H22 H 0.184568 0.131729 0.493726 0.076 Uiso 1 1 calc R U . . .
C23 C 0.0023(7) 0.2839(9) 0.48121(14) 0.0775(16) Uani 1 1 d . U . . .
H23A H -0.017940 0.391903 0.468875 0.093 Uiso 1 1 calc R U . . .
H23B H -0.010400 0.302472 0.504701 0.093 Uiso 1 1 calc R U . . .
H23C H -0.061166 0.192373 0.472283 0.093 Uiso 1 1 calc R U . . .
C24 C 0.2448(7) 0.3862(10) 0.48697(16) 0.0775(16) Uani 1 1 d . U . . .
H24A H 0.342848 0.362006 0.484125 0.093 Uiso 1 1 calc R U . . .
H24B H 0.235199 0.416048 0.510201 0.093 Uiso 1 1 calc R U . . .
H24C H 0.212534 0.483622 0.472693 0.093 Uiso 1 1 calc R U . . .
C25 C 0.3196(7) 0.0818(9) 0.43826(14) 0.060(2) Uani 1 1 d . U . . .
H25A H 0.317836 0.031165 0.415722 0.073 Uiso 1 1 calc R U . . .
H25B H 0.389177 0.176832 0.439547 0.073 Uiso 1 1 calc R U . . .
C26 C 0.3720(7) -0.0581(8) 0.46305(14) 0.0775(16) Uani 1 1 d . U . . .
H26A H 0.305857 -0.155099 0.461986 0.093 Uiso 1 1 calc R U . . .
H26B H 0.380648 -0.009198 0.485506 0.093 Uiso 1 1 calc R U . . .
H26C H 0.463254 -0.099953 0.457585 0.093 Uiso 1 1 calc R U . . .
C27 C -0.3138(5) 0.4043(7) 0.17752(12) 0.0256(17) Uani 1 1 d . . . . .
H27A H -0.370589 0.396273 0.156224 0.038 Uiso 1 1 calc R U . . .
H27B H -0.307883 0.525939 0.184692 0.038 Uiso 1 1 calc R U . . .
H27C H -0.356700 0.334988 0.194177 0.038 Uiso 1 1 calc R U . . .
C28 C -0.2042(5) 0.3113(8) 0.29338(12) 0.0304(18) Uani 1 1 d . . . . .
H28A H -0.265439 0.322734 0.272787 0.046 Uiso 1 1 calc R U . . .
H28B H -0.208442 0.418023 0.306474 0.046 Uiso 1 1 calc R U . . .
H28C H -0.234726 0.212689 0.306212 0.046 Uiso 1 1 calc R U . . .
C29 C 0.0621(6) 0.5044(7) 0.34913(12) 0.0287(18) Uani 1 1 d . . . . .
H29A H 0.154042 0.522480 0.341180 0.043 Uiso 1 1 calc R U . . .
H29B H 0.060476 0.555445 0.371290 0.043 Uiso 1 1 calc R U . . .
H29C H -0.009183 0.560221 0.333856 0.043 Uiso 1 1 calc R U . . .
O1A O 0.1511(4) 0.9733(6) 0.02687(8) 0.0215(12) Uani 1 1 d . . . . .
H1AA H 0.226(5) 0.954(8) 0.0198(5) 0.032 Uiso 1 1 calc R U . . .
C1A C 0.1647(6) 0.9529(7) 0.06372(12) 0.0194(16) Uani 1 1 d . . . . .
H1A H 0.074638 0.987420 0.072346 0.023 Uiso 1 1 calc R U . . .
C2A C 0.2802(6) 1.0696(7) 0.07954(12) 0.0203(18) Uani 1 1 d . . . . .
H2AA H 0.258081 1.192262 0.073872 0.024 Uiso 1 1 calc R U . . .
H2AB H 0.369128 1.039904 0.070433 0.024 Uiso 1 1 calc R U . . .
C3A C 0.2973(7) 1.0487(8) 0.11794(14) 0.0212(17) Uani 1 1 d . . . . .
C4A C 0.3183(6) 0.8614(7) 0.13056(14) 0.0174(17) Uani 1 1 d . . . . .
C5A C 0.2028(6) 0.7413(7) 0.11186(12) 0.0261(18) Uani 1 1 d . . . . .
H5AA H 0.222493 0.618766 0.118114 0.031 Uiso 1 1 calc R U . . .
H5AB H 0.110930 0.771934 0.119372 0.031 Uiso 1 1 calc R U . . .
C6A C 0.1948(6) 0.7579(7) 0.07281(12) 0.0207(17) Uani 1 1 d . . . . .
H6AA H 0.283960 0.720949 0.064649 0.025 Uiso 1 1 calc R U . . .
H6AB H 0.119359 0.683128 0.062418 0.025 Uiso 1 1 calc R U . . .
C7A C 0.3054(6) 1.1881(8) 0.13780(13) 0.0214(17) Uani 1 1 d . . . . .
H7A H 0.300777 1.299242 0.127591 0.026 Uiso 1 1 calc R U . . .
C8A C 0.3214(6) 1.1814(6) 0.17562(12) 0.0178(16) Uani 1 1 d . . . . .
H8AA H 0.230045 1.205040 0.184085 0.021 Uiso 1 1 calc R U . . .
H8AB H 0.386972 1.273500 0.184140 0.021 Uiso 1 1 calc R U . . .
C9A C 0.3765(6) 1.0015(7) 0.18895(12) 0.0111(15) Uani 1 1 d . . . . .
H9A H 0.477963 0.992996 0.185690 0.013 Uiso 1 1 calc R U . . .
C10A C 0.2983(6) 0.8529(7) 0.16913(12) 0.0122(15) Uani 1 1 d . . . . .
H10A H 0.196797 0.873332 0.171055 0.015 Uiso 1 1 calc R U . . .
C11A C 0.3588(6) 0.9828(7) 0.22666(13) 0.0144(11) Uani 1 1 d . . . . .
H11A H 0.256086 0.985096 0.228622 0.017 Uiso 1 1 calc R U . . .
C12A C 0.4117(6) 0.8074(8) 0.24219(12) 0.0150(16) Uani 1 1 d . . . . .
C13A C 0.3225(6) 0.6612(7) 0.22387(12) 0.0180(16) Uani 1 1 d . . . . .
H13C H 0.223989 0.674285 0.228572 0.022 Uiso 1 1 calc R U . . .
H13D H 0.355661 0.546420 0.232382 0.022 Uiso 1 1 calc R U . . .
C14A C 0.3322(6) 0.6686(7) 0.18510(11) 0.0198(17) Uani 1 1 d . . . . .
H14C H 0.427458 0.634317 0.180384 0.024 Uiso 1 1 calc R U . . .
H14D H 0.266548 0.582383 0.174298 0.024 Uiso 1 1 calc R U . . .
C15A C 0.4226(6) 1.1273(7) 0.25079(12) 0.0176(16) Uani 1 1 d . . . . .
H15C H 0.361786 1.231145 0.250183 0.021 Uiso 1 1 calc R U . . .
H15D H 0.516327 1.162183 0.244986 0.021 Uiso 1 1 calc R U . . .
C16A C 0.4312(6) 1.0361(6) 0.28637(12) 0.0191(17) Uani 1 1 d . . . . .
H16C H 0.526715 1.045746 0.297544 0.023 Uiso 1 1 calc R U . . .
H16D H 0.365566 1.091882 0.300559 0.023 Uiso 1 1 calc R U . . .
C17A C 0.3915(6) 0.8405(7) 0.28025(12) 0.0139(16) Uani 1 1 d . . . . .
H17A H 0.288963 0.832131 0.282274 0.017 Uiso 1 1 calc R U . . .
C18A C 0.4635(6) 0.7198(6) 0.30809(12) 0.0130(16) Uani 1 1 d . . . . .
H18A H 0.566412 0.738515 0.308630 0.016 Uiso 1 1 calc R U . . .
C19A C 0.4172(6) 0.7755(7) 0.34278(11) 0.0209(16) Uani 1 1 d . . . . .
H19C H 0.449649 0.896005 0.347290 0.025 Uiso 1 1 calc R U . . .
H19D H 0.314043 0.777414 0.341156 0.025 Uiso 1 1 calc R U . . .
C20A C 0.4688(6) 0.6621(7) 0.37298(12) 0.0216(16) Uani 1 1 d . . . . .
H20C H 0.431096 0.543240 0.369346 0.026 Uiso 1 1 calc R U . . .
H20D H 0.429866 0.709568 0.392919 0.026 Uiso 1 1 calc R U . . .
C21A C 0.6306(6) 0.6495(8) 0.38017(14) 0.0235(17) Uani 1 1 d . . . . .
H21A H 0.669830 0.624662 0.358595 0.028 Uiso 1 1 calc R U . . .
C22A C 0.6810(6) 0.4974(8) 0.40530(14) 0.0309(17) Uani 1 1 d . . . . .
H22A H 0.785066 0.502960 0.408772 0.037 Uiso 1 1 calc R U . . .
C23A C 0.6229(6) 0.5208(8) 0.44039(13) 0.048(2) Uani 1 1 d . . . . .
H23D H 0.520797 0.521828 0.437658 0.073 Uiso 1 1 calc R U . . .
H23E H 0.656819 0.630803 0.450302 0.073 Uiso 1 1 calc R U . . .
H23F H 0.655092 0.424319 0.454918 0.073 Uiso 1 1 calc R U . . .
C24A C 0.6405(6) 0.3119(7) 0.39044(13) 0.0396(19) Uani 1 1 d . . . . .
H24D H 0.669907 0.302987 0.367945 0.059 Uiso 1 1 calc R U . . .
H24E H 0.539301 0.296201 0.389680 0.059 Uiso 1 1 calc R U . . .
H24F H 0.687117 0.221761 0.404498 0.059 Uiso 1 1 calc R U . . .
C25A C 0.6874(6) 0.8330(8) 0.39248(15) 0.045(2) Uani 1 1 d . U . . .
H25C H 0.667053 0.918013 0.374312 0.054 Uiso 1 1 calc R U . . .
H25D H 0.635648 0.870213 0.411316 0.054 Uiso 1 1 calc R U . . .
C26A C 0.8459(6) 0.8397(9) 0.40365(14) 0.058(2) Uani 1 1 d . U . . .
H26D H 0.898556 0.799298 0.385508 0.087 Uiso 1 1 calc R U . . .
H26E H 0.866309 0.764650 0.423052 0.087 Uiso 1 1 calc R U . . .
H26F H 0.872953 0.959436 0.409442 0.087 Uiso 1 1 calc R U . . .
C27A C 0.4669(5) 0.7920(7) 0.12344(11) 0.0261(17) Uani 1 1 d . . . . .
H27D H 0.472149 0.666693 0.127706 0.039 Uiso 1 1 calc R U . . .
H27E H 0.538620 0.851649 0.137988 0.039 Uiso 1 1 calc R U . . .
H27F H 0.482284 0.814535 0.100216 0.039 Uiso 1 1 calc R U . . .
C28A C 0.5716(5) 0.7783(7) 0.23891(11) 0.0170(16) Uani 1 1 d . . . . .
H28D H 0.589010 0.781418 0.215422 0.025 Uiso 1 1 calc R U . . .
H28E H 0.599931 0.665122 0.248345 0.025 Uiso 1 1 calc R U . . .
H28F H 0.625423 0.870346 0.250905 0.025 Uiso 1 1 calc R U . . .
C29A C 0.4344(5) 0.5196(7) 0.30145(12) 0.0235(17) Uani 1 1 d . . . . .
H29D H 0.333714 0.498514 0.299445 0.035 Uiso 1 1 calc R U . . .
H29E H 0.478663 0.451395 0.319971 0.035 Uiso 1 1 calc R U . . .
H29F H 0.472951 0.485044 0.280839 0.035 Uiso 1 1 calc R U . . .
O1W O 0.5853(4) 0.3952(6) -0.00720(9) 0.0378(14) Uani 1 1 d . . . . .
O2W O 0.5237(4) 0.3975(5) 0.04567(9) 0.0384(13) Uani 1 1 d . . . . .
H20 H 0.609478 0.384002 0.050274 0.046 Uiso 1 1 calc R U . . .
C1W C 0.4951(7) 0.4045(8) 0.01222(15) 0.0297(19) Uani 1 1 d . . . . .
C2W C 0.3391(6) 0.4275(9) 0.00231(14) 0.0357(19) Uani 1 1 d . . . . .
H2WA H 0.313901 0.550740 0.005475 0.043 Uiso 1 1 calc R U . . .
H2WB H 0.286283 0.356501 0.017287 0.043 Uiso 1 1 calc R U . . .
C3W C 0.2947(6) 0.3754(8) -0.03371(12) 0.043(2) Uani 1 1 d . . . . .
H3WA H 0.194898 0.398208 -0.038716 0.065 Uiso 1 1 calc R U . . .
H3WB H 0.313002 0.251418 -0.036683 0.065 Uiso 1 1 calc R U . . .
H3WC H 0.347706 0.443367 -0.048722 0.065 Uiso 1 1 calc R U . . .
O3W O 0.0050(5) 0.2977(6) 0.02474(10) 0.0360(12) Uani 1 1 d D . . . .
H3WD H 0.038(6) 0.202(4) 0.0195(14) 0.043 Uiso 1 1 d D U . . .
H3WE H -0.034(5) 0.342(6) 0.0068(8) 0.043 Uiso 1 1 d D U . . .

loop_
_atom_site_aniso_label
_atom_site_aniso_U_11
_atom_site_aniso_U_22
_atom_site_aniso_U_33
_atom_site_aniso_U_23
_atom_site_aniso_U_13
_atom_site_aniso_U_12
O1 0.035(3) 0.088(4) 0.013(2) -0.001(3) 0.002(2) 0.020(3)
C1 0.021(5) 0.076(6) 0.013(4) -0.006(4) 0.002(3) 0.012(5)
C2 0.050(6) 0.030(4) 0.023(4) -0.006(4) 0.002(4) 0.003(4)
C3 0.031(5) 0.032(4) 0.020(4) -0.007(3) 0.000(4) 0.018(4)
C4 0.014(4) 0.025(4) 0.015(4) 0.003(4) 0.006(3) -0.006(4)
C5 0.024(4) 0.047(5) 0.016(4) 0.005(4) -0.002(3) -0.020(4)
C6 0.039(5) 0.042(5) 0.024(4) 0.009(4) -0.003(4) -0.023(4)
C7 0.023(4) 0.028(4) 0.022(4) -0.007(3) 0.002(3) 0.001(4)
C8 0.030(4) 0.027(5) 0.021(4) 0.000(4) -0.002(3) -0.001(4)
C9 0.017(4) 0.026(4) 0.016(4) -0.004(4) -0.004(3) -0.003(4)
C10 0.014(4) 0.014(4) 0.016(4) 0.004(3) 0.001(3) 0.001(3)
C11 0.008(3) 0.014(3) 0.022(3) 0.000(2) 0.003(2) 0.004(2)
C12 0.019(4) 0.020(4) 0.011(4) 0.007(3) 0.001(3) -0.001(4)
C13 0.032(4) 0.025(4) 0.016(4) -0.004(3) 0.001(3) -0.005(4)
C14 0.034(4) 0.011(4) 0.022(4) 0.008(3) -0.004(3) -0.004(4)
C15 0.045(5) 0.024(4) 0.031(4) 0.007(4) -0.016(4) -0.006(4)
C16 0.038(5) 0.026(4) 0.025(4) 0.005(4) -0.001(4) -0.005(4)
C17 0.017(4) 0.016(4) 0.017(4) -0.001(3) 0.001(3) 0.001(3)
C18 0.020(4) 0.015(4) 0.025(4) -0.002(4) 0.008(3) -0.001(4)
C19 0.020(4) 0.032(5) 0.016(4) 0.006(3) -0.001(3) -0.003(4)
C20 0.029(4) 0.049(5) 0.018(4) 0.004(4) 0.002(3) 0.006(4)
C21 0.057(6) 0.071(6) 0.014(4) 0.002(4) 0.003(4) 0.015(5)
C22 0.103(5) 0.065(5) 0.022(4) 0.002(4) 0.003(5) 0.047(4)
C23 0.096(4) 0.088(4) 0.050(3) 0.005(3) 0.014(3) 0.029(3)
C24 0.096(4) 0.088(4) 0.050(3) 0.005(3) 0.014(3) 0.029(3)
C25 0.048(6) 0.104(7) 0.028(4) 0.000(4) -0.003(4) 0.023(5)
C26 0.096(4) 0.088(4) 0.050(3) 0.005(3) 0.014(3) 0.029(3)
C27 0.020(4) 0.043(4) 0.013(3) 0.003(3) 0.000(3) -0.008(4)
C28 0.022(4) 0.051(5) 0.018(4) -0.005(4) 0.002(3) 0.000(4)
C29 0.037(5) 0.033(5) 0.014(4) -0.013(4) -0.003(3) 0.003(4)
O1A 0.025(3) 0.026(3) 0.014(2) -0.002(2) 0.003(2) -0.004(3)
C1A 0.026(4) 0.026(4) 0.006(3) 0.000(3) 0.004(3) 0.007(4)
C2A 0.032(5) 0.013(4) 0.015(4) 0.000(3) -0.007(3) 0.001(3)
C3A 0.035(5) 0.020(4) 0.008(4) -0.001(3) 0.001(3) -0.002(4)
C4A 0.017(4) 0.014(4) 0.021(4) -0.002(3) 0.002(3) -0.002(3)
C5A 0.043(5) 0.018(4) 0.016(4) -0.007(3) -0.002(3) -0.008(4)
C6A 0.026(4) 0.023(4) 0.011(4) -0.004(3) -0.005(3) -0.010(4)
C7A 0.024(5) 0.024(4) 0.016(4) 0.006(3) -0.001(3) -0.002(4)
C8A 0.022(4) 0.010(4) 0.022(4) -0.005(3) 0.004(3) -0.005(3)
C9A 0.009(4) 0.015(4) 0.009(3) 0.001(3) -0.001(3) 0.005(3)
C10A 0.016(4) 0.007(4) 0.012(3) -0.001(3) -0.002(3) -0.003(3)
C11A 0.008(3) 0.014(3) 0.022(3) 0.000(2) 0.003(2) 0.004(2)
C12A 0.014(4) 0.021(4) 0.010(4) -0.001(3) -0.001(3) -0.014(4)
C13A 0.022(4) 0.014(4) 0.016(4) 0.003(3) -0.007(3) -0.001(3)
C14A 0.021(4) 0.030(4) 0.008(4) -0.002(3) -0.003(3) -0.003(4)
C15A 0.015(4) 0.020(4) 0.019(4) 0.000(3) 0.002(3) -0.004(3)
C16A 0.023(4) 0.017(4) 0.017(4) -0.008(3) 0.000(3) -0.005(3)
C17A 0.003(4) 0.020(4) 0.018(4) 0.001(3) -0.001(3) -0.003(3)
C18A 0.019(4) 0.008(4) 0.011(4) -0.005(3) -0.002(3) 0.004(3)
C19A 0.022(4) 0.028(4) 0.013(3) 0.003(3) 0.001(3) -0.003(4)
C20A 0.016(4) 0.028(4) 0.020(4) -0.008(4) -0.003(3) 0.002(4)
C21A 0.023(5) 0.028(4) 0.020(4) -0.001(4) 0.000(3) -0.014(4)
C22A 0.034(5) 0.026(4) 0.031(4) 0.000(4) 0.000(3) 0.003(4)
C23A 0.063(6) 0.057(5) 0.024(4) 0.017(4) 0.000(4) 0.023(5)
C24A 0.039(5) 0.040(5) 0.039(4) -0.002(4) 0.001(4) -0.001(4)
C25A 0.043(4) 0.033(5) 0.055(5) -0.011(4) -0.019(4) -0.009(4)
C26A 0.036(4) 0.074(6) 0.063(5) -0.011(5) 0.000(4) -0.010(5)
C27A 0.029(4) 0.035(4) 0.014(3) -0.004(3) -0.002(3) 0.009(4)
C28A 0.018(4) 0.017(4) 0.017(3) 0.007(3) 0.006(3) 0.008(4)
C29A 0.029(4) 0.023(4) 0.018(4) -0.005(3) 0.002(3) -0.002(4)
O1W 0.022(3) 0.072(4) 0.020(3) 0.003(3) 0.004(2) -0.003(3)
O2W 0.024(3) 0.069(4) 0.022(3) 0.001(2) 0.000(2) -0.012(3)
C1W 0.039(6) 0.031(4) 0.017(4) -0.002(4) -0.004(4) -0.002(4)
C2W 0.022(5) 0.050(5) 0.035(4) 0.011(4) 0.007(4) -0.004(4)
C3W 0.035(5) 0.064(5) 0.029(4) 0.005(4) -0.010(4) 0.009(4)
O3W 0.035(3) 0.048(4) 0.025(3) 0.006(3) 0.003(2) 0.018(3)

loop_
_atom_type_symbol
_atom_type_description
_atom_type_scat_dispersion_real
_atom_type_scat_dispersion_imag
_atom_type_scat_source
C C 0.0033 0.0016 'International Tables Vol C Tables 4.2.6.8 and 6.1.1.4'
H H 0.0000 0.0000 'International Tables Vol C Tables 4.2.6.8 and 6.1.1.4'
O O 0.0106 0.0060 'International Tables Vol C Tables 4.2.6.8 and 6.1.1.4'

loop_
_geom_angle_atom_site_label_1
_geom_angle_atom_site_label_2
_geom_angle_atom_site_label_3
_geom_angle
_geom_angle_site_symmetry_1
_geom_angle_site_symmetry_3
_geom_angle_publ_flag
C1 O1 H1O 109.5 . . ?
O1 C1 C2 111.2(5) . . ?
O1 C1 C6 109.1(5) . . ?
C2 C1 C6 111.0(5) . . ?
O1 C1 H1 108.5 . . ?
C2 C1 H1 108.5 . . ?
C6 C1 H1 108.5 . . ?
C1 C2 C3 113.4(5) . . ?
C1 C2 H2A 108.9 . . ?
C3 C2 H2A 108.9 . . ?
C1 C2 H2B 108.9 . . ?
C3 C2 H2B 108.9 . . ?
H2A C2 H2B 107.7 . . ?
C7 C3 C4 124.2(6) . . ?
C7 C3 C2 119.9(6) . . ?
C4 C3 C2 115.8(5) . . ?
C3 C4 C5 108.7(5) . . ?
C3 C4 C27 108.7(5) . . ?
C5 C4 C27 108.7(5) . . ?
C3 C4 C10 110.4(5) . . ?
C5 C4 C10 109.1(5) . . ?
C27 C4 C10 111.2(4) . . ?
C6 C5 C4 114.6(5) . . ?
C6 C5 H5A 108.6 . . ?
C4 C5 H5A 108.6 . . ?
C6 C5 H5B 108.6 . . ?
C4 C5 H5B 108.6 . . ?
H5A C5 H5B 107.6 . . ?
C5 C6 C1 109.1(5) . . ?
C5 C6 H6A 109.9 . . ?
C1 C6 H6A 109.9 . . ?
C5 C6 H6B 109.9 . . ?
C1 C6 H6B 109.9 . . ?
H6A C6 H6B 108.3 . . ?
C3 C7 C8 124.4(6) . . ?
C3 C7 H7 117.8 . . ?
C8 C7 H7 117.8 . . ?
C7 C8 C9 111.8(5) . . ?
C7 C8 H8A 109.2 . . ?
C9 C8 H8A 109.2 . . ?
C7 C8 H8B 109.2 . . ?
C9 C8 H8B 109.2 . . ?
H8A C8 H8B 107.9 . . ?
C8 C9 C11 111.4(5) . . ?
C8 C9 C10 110.2(4) . . ?
C11 C9 C10 109.5(5) . . ?
C8 C9 H9 108.6 . . ?
C11 C9 H9 108.6 . . ?
C10 C9 H9 108.6 . . ?
C9 C10 C14 111.3(4) . . ?
C9 C10 C4 112.4(5) . . ?
C14 C10 C4 114.1(5) . . ?
C9 C10 H10 106.1 . . ?
C14 C10 H10 106.1 . . ?
C4 C10 H10 106.1 . . ?
C12 C11 C15 104.6(4) . . ?
C12 C11 C9 116.2(5) . . ?
C15 C11 C9 117.2(5) . . ?
C12 C11 H11 106.0 . . ?
C15 C11 H11 106.0 . . ?
C9 C11 H11 106.0 . . ?
C11 C12 C13 105.8(4) . . ?
C11 C12 C28 112.5(5) . . ?
C13 C12 C28 110.8(5) . . ?
C11 C12 C17 100.8(4) . . ?
C13 C12 C17 115.8(5) . . ?
C28 C12 C17 110.6(4) . . ?
C12 C13 C14 111.4(5) . . ?
C12 C13 H13A 109.3 . . ?
C14 C13 H13A 109.3 . . ?
C12 C13 H13B 109.3 . . ?
C14 C13 H13B 109.3 . . ?
H13A C13 H13B 108.0 . . ?
C10 C14 C13 114.2(5) . . ?
C10 C14 H14A 108.7 . . ?
C13 C14 H14A 108.7 . . ?
C10 C14 H14B 108.7 . . ?
C13 C14 H14B 108.7 . . ?
H14A C14 H14B 107.6 . . ?
C11 C15 C16 102.2(4) . . ?
C11 C15 H15A 111.3 . . ?
C16 C15 H15A 111.3 . . ?
C11 C15 H15B 111.3 . . ?
C16 C15 H15B 111.3 . . ?
H15A C15 H15B 109.2 . . ?
C17 C16 C15 106.9(5) . . ?
C17 C16 H16A 110.3 . . ?
C15 C16 H16A 110.3 . . ?
C17 C16 H16B 110.3 . . ?
C15 C16 H16B 110.3 . . ?
H16A C16 H16B 108.6 . . ?
C18 C17 C12 120.0(5) . . ?
C18 C17 C16 110.7(4) . . ?
C12 C17 C16 103.3(5) . . ?
C18 C17 H17 107.4 . . ?
C12 C17 H17 107.4 . . ?
C16 C17 H17 107.4 . . ?
C29 C18 C19 110.5(5) . . ?
C29 C18 C17 112.0(4) . . ?
C19 C18 C17 109.4(4) . . ?
C29 C18 H18 108.3 . . ?
C19 C18 H18 108.3 . . ?
C17 C18 H18 108.3 . . ?
C18 C19 C20 115.6(5) . . ?
C18 C19 H19A 108.4 . . ?
C20 C19 H19A 108.4 . . ?
C18 C19 H19B 108.4 . . ?
C20 C19 H19B 108.4 . . ?
H19A C19 H19B 107.4 . . ?
C21 C20 C19 116.5(5) . . ?
C21 C20 H20A 108.2 . . ?
C19 C20 H20A 108.2 . . ?
C21 C20 H20B 108.2 . . ?
C19 C20 H20B 108.2 . . ?
H20A C20 H20B 107.3 . . ?
C20 C21 C25 114.1(5) . . ?
C20 C21 C22 115.5(6) . . ?
C25 C21 C22 113.4(6) . . ?
C20 C21 H21 104.0 . . ?
C25 C21 H21 104.0 . . ?
C22 C21 H21 104.0 . . ?
C24 C22 C21 112.6(7) . . ?
C24 C22 C23 105.1(6) . . ?
C21 C22 C23 111.5(6) . . ?
C24 C22 H22 109.2 . . ?
C21 C22 H22 109.2 . . ?
C23 C22 H22 109.2 . . ?
C22 C23 H23A 109.5 . . ?
C22 C23 H23B 109.5 . . ?
H23A C23 H23B 109.5 . . ?
C22 C23 H23C 109.5 . . ?
H23A C23 H23C 109.5 . . ?
H23B C23 H23C 109.5 . . ?
C22 C24 H24A 109.5 . . ?
C22 C24 H24B 109.5 . . ?
H24A C24 H24B 109.5 . . ?
C22 C24 H24C 109.5 . . ?
H24A C24 H24C 109.5 . . ?
H24B C24 H24C 109.5 . . ?
C26 C25 C21 118.3(6) . . ?
C26 C25 H25A 107.7 . . ?
C21 C25 H25A 107.7 . . ?
C26 C25 H25B 107.7 . . ?
C21 C25 H25B 107.7 . . ?
H25A C25 H25B 107.1 . . ?
C25 C26 H26A 109.5 . . ?
C25 C26 H26B 109.5 . . ?
H26A C26 H26B 109.5 . . ?
C25 C26 H26C 109.5 . . ?
H26A C26 H26C 109.5 . . ?
H26B C26 H26C 109.5 . . ?
C4 C27 H27A 109.5 . . ?
C4 C27 H27B 109.5 . . ?
H27A C27 H27B 109.5 . . ?
C4 C27 H27C 109.5 . . ?
H27A C27 H27C 109.5 . . ?
H27B C27 H27C 109.5 . . ?
C12 C28 H28A 109.5 . . ?
C12 C28 H28B 109.5 . . ?
H28A C28 H28B 109.5 . . ?
C12 C28 H28C 109.5 . . ?
H28A C28 H28C 109.5 . . ?
H28B C28 H28C 109.5 . . ?
C18 C29 H29A 109.5 . . ?
C18 C29 H29B 109.5 . . ?
H29A C29 H29B 109.5 . . ?
C18 C29 H29C 109.5 . . ?
H29A C29 H29C 109.5 . . ?
H29B C29 H29C 109.5 . . ?
C1A O1A H1AA 109.5 . . ?
O1A C1A C2A 110.6(4) . . ?
O1A C1A C6A 109.4(4) . . ?
C2A C1A C6A 110.7(5) . . ?
O1A C1A H1A 108.7 . . ?
C2A C1A H1A 108.7 . . ?
C6A C1A H1A 108.7 . . ?
C1A C2A C3A 111.4(5) . . ?
C1A C2A H2AA 109.3 . . ?
C3A C2A H2AA 109.3 . . ?
C1A C2A H2AB 109.3 . . ?
C3A C2A H2AB 109.3 . . ?
H2AA C2A H2AB 108.0 . . ?
C7A C3A C4A 123.6(5) . . ?
C7A C3A C2A 120.8(5) . . ?
C4A C3A C2A 115.3(5) . . ?
C3A C4A C27A 110.5(5) . . ?
C3A C4A C5A 108.8(5) . . ?
C27A C4A C5A 109.0(5) . . ?
C3A C4A C10A 109.9(5) . . ?
C27A C4A C10A 111.0(5) . . ?
C5A C4A C10A 107.6(4) . . ?
C6A C5A C4A 113.5(4) . . ?
C6A C5A H5AA 108.9 . . ?
C4A C5A H5AA 108.9 . . ?
C6A C5A H5AB 108.9 . . ?
C4A C5A H5AB 108.9 . . ?
H5AA C5A H5AB 107.7 . . ?
C1A C6A C5A 107.7(4) . . ?
C1A C6A H6AA 110.2 . . ?
C5A C6A H6AA 110.2 . . ?
C1A C6A H6AB 110.2 . . ?
C5A C6A H6AB 110.2 . . ?
H6AA C6A H6AB 108.5 . . ?
C3A C7A C8A 124.8(5) . . ?
C3A C7A H7A 117.6 . . ?
C8A C7A H7A 117.6 . . ?
C7A C8A C9A 112.1(4) . . ?
C7A C8A H8AA 109.2 . . ?
C9A C8A H8AA 109.2 . . ?
C7A C8A H8AB 109.2 . . ?
C9A C8A H8AB 109.2 . . ?
H8AA C8A H8AB 107.9 . . ?
C10A C9A C11A 110.3(4) . . ?
C10A C9A C8A 110.0(4) . . ?
C11A C9A C8A 110.9(4) . . ?
C10A C9A H9A 108.6 . . ?
C11A C9A H9A 108.6 . . ?
C8A C9A H9A 108.6 . . ?
C9A C10A C14A 112.2(4) . . ?
C9A C10A C4A 112.3(4) . . ?
C14A C10A C4A 113.5(4) . . ?
C9A C10A H10A 106.0 . . ?
C14A C10A H10A 106.0 . . ?
C4A C10A H10A 106.0 . . ?
C12A C11A C9A 114.5(4) . . ?
C12A C11A C15A 105.6(4) . . ?
C9A C11A C15A 118.2(5) . . ?
C12A C11A H11A 105.9 . . ?
C9A C11A H11A 105.9 . . ?
C15A C11A H11A 105.9 . . ?
C11A C12A C13A 106.7(4) . . ?
C11A C12A C28A 112.1(4) . . ?
C13A C12A C28A 111.0(5) . . ?
C11A C12A C17A 100.8(5) . . ?
C13A C12A C17A 117.7(4) . . ?
C28A C12A C17A 108.2(4) . . ?
C12A C13A C14A 111.4(4) . . ?
C12A C13A H13C 109.3 . . ?
C14A C13A H13C 109.3 . . ?
C12A C13A H13D 109.3 . . ?
C14A C13A H13D 109.3 . . ?
H13C C13A H13D 108.0 . . ?
C10A C14A C13A 114.2(4) . . ?
C10A C14A H14C 108.7 . . ?
C13A C14A H14C 108.7 . . ?
C10A C14A H14D 108.7 . . ?
C13A C14A H14D 108.7 . . ?
H14C C14A H14D 107.6 . . ?
C11A C15A C16A 103.6(4) . . ?
C11A C15A H15C 111.0 . . ?
C16A C15A H15C 111.0 . . ?
C11A C15A H15D 111.0 . . ?
C16A C15A H15D 111.0 . . ?
H15C C15A H15D 109.0 . . ?
C17A C16A C15A 106.7(4) . . ?
C17A C16A H16C 110.4 . . ?
C15A C16A H16C 110.4 . . ?
C17A C16A H16D 110.4 . . ?
C15A C16A H16D 110.4 . . ?
H16C C16A H16D 108.6 . . ?
C16A C17A C18A 111.6(4) . . ?
C16A C17A C12A 104.9(5) . . ?
C18A C17A C12A 120.9(5) . . ?
C16A C17A H17A 106.1 . . ?
C18A C17A H17A 106.1 . . ?
C12A C17A H17A 106.1 . . ?
C19A C18A C17A 109.7(4) . . ?
C19A C18A C29A 110.9(4) . . ?
C17A C18A C29A 113.2(4) . . ?
C19A C18A H18A 107.6 . . ?
C17A C18A H18A 107.6 . . ?
C29A C18A H18A 107.6 . . ?
C20A C19A C18A 117.1(4) . . ?
C20A C19A H19C 108.0 . . ?
C18A C19A H19C 108.0 . . ?
C20A C19A H19D 108.0 . . ?
C18A C19A H19D 108.0 . . ?
H19C C19A H19D 107.3 . . ?
C19A C20A C21A 115.2(5) . . ?
C19A C20A H20C 108.5 . . ?
C21A C20A H20C 108.5 . . ?
C19A C20A H20D 108.5 . . ?
C21A C20A H20D 108.5 . . ?
H20C C20A H20D 107.5 . . ?
C20A C21A C25A 108.3(5) . . ?
C20A C21A C22A 113.9(5) . . ?
C25A C21A C22A 112.2(5) . . ?
C20A C21A H21A 107.4 . . ?
C25A C21A H21A 107.4 . . ?
C22A C21A H21A 107.4 . . ?
C23A C22A C24A 110.3(5) . . ?
C23A C22A C21A 112.1(5) . . ?
C24A C22A C21A 111.6(5) . . ?
C23A C22A H22A 107.5 . . ?
C24A C22A H22A 107.5 . . ?
C21A C22A H22A 107.5 . . ?
C22A C23A H23D 109.5 . . ?
C22A C23A H23E 109.5 . . ?
H23D C23A H23E 109.5 . . ?
C22A C23A H23F 109.5 . . ?
H23D C23A H23F 109.5 . . ?
H23E C23A H23F 109.5 . . ?
C22A C24A H24D 109.5 . . ?
C22A C24A H24E 109.5 . . ?
H24D C24A H24E 109.5 . . ?
C22A C24A H24F 109.5 . . ?
H24D C24A H24F 109.5 . . ?
H24E C24A H24F 109.5 . . ?
C26A C25A C21A 115.1(5) . . ?
C26A C25A H25C 108.5 . . ?
C21A C25A H25C 108.5 . . ?
C26A C25A H25D 108.5 . . ?
C21A C25A H25D 108.5 . . ?
H25C C25A H25D 107.5 . . ?
C25A C26A H26D 109.5 . . ?
C25A C26A H26E 109.5 . . ?
H26D C26A H26E 109.5 . . ?
C25A C26A H26F 109.5 . . ?
H26D C26A H26F 109.5 . . ?
H26E C26A H26F 109.5 . . ?
C4A C27A H27D 109.5 . . ?
C4A C27A H27E 109.5 . . ?
H27D C27A H27E 109.5 . . ?
C4A C27A H27F 109.5 . . ?
H27D C27A H27F 109.5 . . ?
H27E C27A H27F 109.5 . . ?
C12A C28A H28D 109.5 . . ?
C12A C28A H28E 109.5 . . ?
H28D C28A H28E 109.5 . . ?
C12A C28A H28F 109.5 . . ?
H28D C28A H28F 109.5 . . ?
H28E C28A H28F 109.5 . . ?
C18A C29A H29D 109.5 . . ?
C18A C29A H29E 109.5 . . ?
H29D C29A H29E 109.5 . . ?
C18A C29A H29F 109.5 . . ?
H29D C29A H29F 109.5 . . ?
H29E C29A H29F 109.5 . . ?
C1W O2W H20 109.5 . . ?
O1W C1W O2W 123.1(6) . . ?
O1W C1W C2W 125.2(6) . . ?
O2W C1W C2W 111.8(5) . . ?
C1W C2W C3W 113.6(5) . . ?
C1W C2W H2WA 108.8 . . ?
C3W C2W H2WA 108.8 . . ?
C1W C2W H2WB 108.8 . . ?
C3W C2W H2WB 108.8 . . ?
H2WA C2W H2WB 107.7 . . ?
C2W C3W H3WA 109.5 . . ?
C2W C3W H3WB 109.5 . . ?
H3WA C3W H3WB 109.5 . . ?
C2W C3W H3WC 109.5 . . ?
H3WA C3W H3WC 109.5 . . ?
H3WB C3W H3WC 109.5 . . ?
H3WD O3W H3WE 107(5) . . ?

loop_
_geom_bond_atom_site_label_1
_geom_bond_atom_site_label_2
_geom_bond_distance
_geom_bond_site_symmetry_2
_geom_bond_publ_flag
O1 C1 1.441(6) . ?
O1 H1O 0.8200 . ?
C1 C2 1.486(7) . ?
C1 C6 1.529(7) . ?
C1 H1 0.9800 . ?
C2 C3 1.524(7) . ?
C2 H2A 0.9700 . ?
C2 H2B 0.9700 . ?
C3 C7 1.304(7) . ?
C3 C4 1.505(7) . ?
C4 C5 1.537(6) . ?
C4 C27 1.542(6) . ?
C4 C10 1.545(6) . ?
C5 C6 1.526(6) . ?
C5 H5A 0.9700 . ?
C5 H5B 0.9700 . ?
C6 H6A 0.9700 . ?
C6 H6B 0.9700 . ?
C7 C8 1.503(6) . ?
C7 H7 0.9300 . ?
C8 C9 1.523(7) . ?
C8 H8A 0.9700 . ?
C8 H8B 0.9700 . ?
C9 C11 1.532(6) . ?
C9 C10 1.534(6) . ?
C9 H9 0.9800 . ?
C10 C14 1.536(6) . ?
C10 H10 0.9800 . ?
C11 C12 1.520(7) . ?
C11 C15 1.531(6) . ?
C11 H11 0.9800 . ?
C12 C13 1.526(7) . ?
C12 C28 1.528(7) . ?
C12 C17 1.542(7) . ?
C13 C14 1.540(6) . ?
C13 H13A 0.9700 . ?
C13 H13B 0.9700 . ?
C14 H14A 0.9700 . ?
C14 H14B 0.9700 . ?
C15 C16 1.574(6) . ?
C15 H15A 0.9700 . ?
C15 H15B 0.9700 . ?
C16 C17 1.549(6) . ?
C16 H16A 0.9700 . ?
C16 H16B 0.9700 . ?
C17 C18 1.539(6) . ?
C17 H17 0.9800 . ?
C18 C29 1.511(6) . ?
C18 C19 1.527(6) . ?
C18 H18 0.9800 . ?
C19 C20 1.539(6) . ?
C19 H19A 0.9700 . ?
C19 H19B 0.9700 . ?
C20 C21 1.484(7) . ?
C20 H20A 0.9700 . ?
C20 H20B 0.9700 . ?
C21 C25 1.495(7) . ?
C21 C22 1.528(7) . ?
C21 H21 0.9800 . ?
C22 C24 1.479(8) . ?
C22 C23 1.551(8) . ?
C22 H22 0.9800 . ?
C23 H23A 0.9600 . ?
C23 H23B 0.9600 . ?
C23 H23C 0.9600 . ?
C24 H24A 0.9600 . ?
C24 H24B 0.9600 . ?
C24 H24C 0.9600 . ?
C25 C26 1.495(7) . ?
C25 H25A 0.9700 . ?
C25 H25B 0.9700 . ?
C26 H26A 0.9600 . ?
C26 H26B 0.9600 . ?
C26 H26C 0.9600 . ?
C27 H27A 0.9600 . ?
C27 H27B 0.9600 . ?
C27 H27C 0.9600 . ?
C28 H28A 0.9600 . ?
C28 H28B 0.9600 . ?
C28 H28C 0.9600 . ?
C29 H29A 0.9600 . ?
C29 H29B 0.9600 . ?
C29 H29C 0.9600 . ?
O1A C1A 1.463(5) . ?
O1A H1AA 0.80(5) . ?
C1A C2A 1.493(7) . ?
C1A C6A 1.534(7) . ?
C1A H1A 0.9800 . ?
C2A C3A 1.524(6) . ?
C2A H2AA 0.9700 . ?
C2A H2AB 0.9700 . ?
C3A C7A 1.311(7) . ?
C3A C4A 1.505(7) . ?
C4A C27A 1.547(7) . ?
C4A C5A 1.552(7) . ?
C4A C10A 1.559(6) . ?
C5A C6A 1.548(6) . ?
C5A H5AA 0.9700 . ?
C5A H5AB 0.9700 . ?
C6A H6AA 0.9700 . ?
C6A H6AB 0.9700 . ?
C7A C8A 1.494(6) . ?
C7A H7A 0.9300 . ?
C8A C9A 1.529(6) . ?
C8A H8AA 0.9700 . ?
C8A H8AB 0.9700 . ?
C9A C10A 1.520(6) . ?
C9A C11A 1.526(6) . ?
C9A H9A 0.9800 . ?
C10A C14A 1.548(6) . ?
C10A H10A 0.9800 . ?
C11A C12A 1.524(7) . ?
C11A C15A 1.536(6) . ?
C11A H11A 0.9800 . ?
C12A C13A 1.530(7) . ?
C12A C28A 1.542(6) . ?
C12A C17A 1.558(6) . ?
C13A C14A 1.549(6) . ?
C13A H13C 0.9700 . ?
C13A H13D 0.9700 . ?
C14A H14C 0.9700 . ?
C14A H14D 0.9700 . ?
C15A C16A 1.565(6) . ?
C15A H15C 0.9700 . ?
C15A H15D 0.9700 . ?
C16A C17A 1.535(6) . ?
C16A H16C 0.9700 . ?
C16A H16D 0.9700 . ?
C17A C18A 1.540(6) . ?
C17A H17A 0.9800 . ?
C18A C19A 1.538(6) . ?
C18A C29A 1.553(6) . ?
C18A H18A 0.9800 . ?
C19A C20A 1.515(6) . ?
C19A H19C 0.9700 . ?
C19A H19D 0.9700 . ?
C20A C21A 1.531(7) . ?
C20A H20C 0.9700 . ?
C20A H20D 0.9700 . ?
C21A C25A 1.547(7) . ?
C21A C22A 1.564(7) . ?
C21A H21A 0.9800 . ?
C22A C23A 1.551(6) . ?
C22A C24A 1.552(7) . ?
C22A H22A 0.9800 . ?
C23A H23D 0.9600 . ?
C23A H23E 0.9600 . ?
C23A H23F 0.9600 . ?
C24A H24D 0.9600 . ?
C24A H24E 0.9600 . ?
C24A H24F 0.9600 . ?
C25A C26A 1.522(7) . ?
C25A H25C 0.9700 . ?
C25A H25D 0.9700 . ?
C26A H26D 0.9600 . ?
C26A H26E 0.9600 . ?
C26A H26F 0.9600 . ?
C27A H27D 0.9600 . ?
C27A H27E 0.9600 . ?
C27A H27F 0.9600 . ?
C28A H28D 0.9600 . ?
C28A H28E 0.9600 . ?
C28A H28F 0.9600 . ?
C29A H29D 0.9600 . ?
C29A H29E 0.9600 . ?
C29A H29F 0.9600 . ?
O1W C1W 1.200(6) . ?
O2W C1W 1.330(6) . ?
O2W H20 0.8200 . ?
C1W C2W 1.500(7) . ?
C2W C3W 1.503(6) . ?
C2W H2WA 0.9700 . ?
C2W H2WB 0.9700 . ?
C3W H3WA 0.9600 . ?
C3W H3WB 0.9600 . ?
C3W H3WC 0.9600 . ?
O3W H3WD 0.823(14) . ?
O3W H3WE 0.842(11) . ?

loop_
_geom_torsion_atom_site_label_1
_geom_torsion_atom_site_label_2
_geom_torsion_atom_site_label_3
_geom_torsion_atom_site_label_4
_geom_torsion
_geom_torsion_site_symmetry_1
_geom_torsion_site_symmetry_2
_geom_torsion_site_symmetry_3
_geom_torsion_site_symmetry_4
_geom_torsion_publ_flag
O1 C1 C2 C3 -174.9(5) . . . . ?
C6 C1 C2 C3 -53.2(7) . . . . ?
C1 C2 C3 C7 -133.3(6) . . . . ?
C1 C2 C3 C4 50.0(8) . . . . ?
C7 C3 C4 C5 136.6(6) . . . . ?
C2 C3 C4 C5 -46.9(7) . . . . ?
C7 C3 C4 C27 -105.3(7) . . . . ?
C2 C3 C4 C27 71.2(6) . . . . ?
C7 C3 C4 C10 17.0(9) . . . . ?
C2 C3 C4 C10 -166.5(5) . . . . ?
C3 C4 C5 C6 52.0(7) . . . . ?
C27 C4 C5 C6 -66.2(6) . . . . ?
C10 C4 C5 C6 172.5(5) . . . . ?
C4 C5 C6 C1 -57.6(7) . . . . ?
O1 C1 C6 C5 179.3(4) . . . . ?
C2 C1 C6 C5 56.5(7) . . . . ?
C4 C3 C7 C8 -4.7(10) . . . . ?
C2 C3 C7 C8 179.0(5) . . . . ?
C3 C7 C8 C9 18.9(8) . . . . ?
C7 C8 C9 C11 -166.4(5) . . . . ?
C7 C8 C9 C10 -44.7(6) . . . . ?
C8 C9 C10 C14 -171.3(5) . . . . ?
C11 C9 C10 C14 -48.4(6) . . . . ?
C8 C9 C10 C4 59.4(6) . . . . ?
C11 C9 C10 C4 -177.8(5) . . . . ?
C3 C4 C10 C9 -43.9(6) . . . . ?
C5 C4 C10 C9 -163.3(5) . . . . ?
C27 C4 C10 C9 76.9(6) . . . . ?
C3 C4 C10 C14 -171.8(5) . . . . ?
C5 C4 C10 C14 68.8(6) . . . . ?
C27 C4 C10 C14 -51.0(6) . . . . ?
C8 C9 C11 C12 179.2(5) . . . . ?
C10 C9 C11 C12 57.1(6) . . . . ?
C8 C9 C11 C15 -56.1(6) . . . . ?
C10 C9 C11 C15 -178.2(5) . . . . ?
C15 C11 C12 C13 168.8(5) . . . . ?
C9 C11 C12 C13 -60.3(6) . . . . ?
C15 C11 C12 C28 -70.0(6) . . . . ?
C9 C11 C12 C28 60.9(6) . . . . ?
C15 C11 C12 C17 47.8(5) . . . . ?
C9 C11 C12 C17 178.7(5) . . . . ?
C11 C12 C13 C14 56.6(6) . . . . ?
C28 C12 C13 C14 -65.7(6) . . . . ?
C17 C12 C13 C14 167.4(5) . . . . ?
C9 C10 C14 C13 50.4(6) . . . . ?
C4 C10 C14 C13 178.8(5) . . . . ?
C12 C13 C14 C10 -55.6(6) . . . . ?
C12 C11 C15 C16 -35.1(6) . . . . ?
C9 C11 C15 C16 -165.4(5) . . . . ?
C11 C15 C16 C17 9.3(6) . . . . ?
C11 C12 C17 C18 -164.1(5) . . . . ?
C13 C12 C17 C18 82.3(6) . . . . ?
C28 C12 C17 C18 -44.8(7) . . . . ?
C11 C12 C17 C16 -40.3(5) . . . . ?
C13 C12 C17 C16 -154.0(5) . . . . ?
C28 C12 C17 C16 78.9(6) . . . . ?
C15 C16 C17 C18 148.8(5) . . . . ?
C15 C16 C17 C12 19.2(6) . . . . ?
C12 C17 C18 C29 -57.3(7) . . . . ?
C16 C17 C18 C29 -177.4(5) . . . . ?
C12 C17 C18 C19 179.9(5) . . . . ?
C16 C17 C18 C19 59.8(6) . . . . ?
C29 C18 C19 C20 60.5(6) . . . . ?
C17 C18 C19 C20 -175.7(4) . . . . ?
C18 C19 C20 C21 155.1(5) . . . . ?
C19 C20 C21 C25 51.1(8) . . . . ?
C19 C20 C21 C22 -174.8(6) . . . . ?
C20 C21 C22 C24 -63.8(9) . . . . ?
C25 C21 C22 C24 70.6(8) . . . . ?
C20 C21 C22 C23 54.0(9) . . . . ?
C25 C21 C22 C23 -171.6(6) . . . . ?
C20 C21 C25 C26 -174.5(6) . . . . ?
C22 C21 C25 C26 50.4(9) . . . . ?
O1A C1A C2A C3A -179.3(4) . . . . ?
C6A C1A C2A C3A -57.8(6) . . . . ?
C1A C2A C3A C7A -132.3(6) . . . . ?
C1A C2A C3A C4A 53.5(7) . . . . ?
C7A C3A C4A C27A -103.5(7) . . . . ?
C2A C3A C4A C27A 70.6(6) . . . . ?
C7A C3A C4A C5A 136.9(6) . . . . ?
C2A C3A C4A C5A -49.1(7) . . . . ?
C7A C3A C4A C10A 19.3(8) . . . . ?
C2A C3A C4A C10A -166.6(5) . . . . ?
C3A C4A C5A C6A 52.4(6) . . . . ?
C27A C4A C5A C6A -68.2(6) . . . . ?
C10A C4A C5A C6A 171.4(5) . . . . ?
O1A C1A C6A C5A -177.9(4) . . . . ?
C2A C1A C6A C5A 59.9(6) . . . . ?
C4A C5A C6A C1A -58.2(6) . . . . ?
C4A C3A C7A C8A -6.6(10) . . . . ?
C2A C3A C7A C8A 179.7(5) . . . . ?
C3A C7A C8A C9A 19.1(9) . . . . ?
C7A C8A C9A C10A -44.4(6) . . . . ?
C7A C8A C9A C11A -166.6(5) . . . . ?
C11A C9A C10A C14A -48.3(6) . . . . ?
C8A C9A C10A C14A -170.9(4) . . . . ?
C11A C9A C10A C4A -177.6(5) . . . . ?
C8A C9A C10A C4A 59.8(6) . . . . ?
C3A C4A C10A C9A -45.9(6) . . . . ?
C27A C4A C10A C9A 76.7(6) . . . . ?
C5A C4A C10A C9A -164.2(4) . . . . ?
C3A C4A C10A C14A -174.5(5) . . . . ?
C27A C4A C10A C14A -51.9(6) . . . . ?
C5A C4A C10A C14A 67.2(6) . . . . ?
C10A C9A C11A C12A 58.3(6) . . . . ?
C8A C9A C11A C12A -179.7(5) . . . . ?
C10A C9A C11A C15A -176.3(5) . . . . ?
C8A C9A C11A C15A -54.3(6) . . . . ?
C9A C11A C12A C13A -61.7(6) . . . . ?
C15A C11A C12A C13A 166.5(4) . . . . ?
C9A C11A C12A C28A 60.1(6) . . . . ?
C15A C11A C12A C28A -71.8(5) . . . . ?
C9A C11A C12A C17A 174.9(4) . . . . ?
C15A C11A C12A C17A 43.1(5) . . . . ?
C11A C12A C13A C14A 56.6(6) . . . . ?
C28A C12A C13A C14A -65.8(6) . . . . ?
C17A C12A C13A C14A 168.9(5) . . . . ?
C9A C10A C14A C13A 47.5(7) . . . . ?
C4A C10A C14A C13A 176.2(5) . . . . ?
C12A C13A C14A C10A -52.4(6) . . . . ?
C12A C11A C15A C16A -31.7(5) . . . . ?
C9A C11A C15A C16A -161.3(4) . . . . ?
C11A C15A C16A C17A 7.3(6) . . . . ?
C15A C16A C17A C18A 151.6(4) . . . . ?
C15A C16A C17A C12A 18.9(6) . . . . ?
C11A C12A C17A C16A -37.7(5) . . . . ?
C13A C12A C17A C16A -153.2(5) . . . . ?
C28A C12A C17A C16A 80.1(6) . . . . ?
C11A C12A C17A C18A -164.8(5) . . . . ?
C13A C12A C17A C18A 79.7(7) . . . . ?
C28A C12A C17A C18A -47.0(7) . . . . ?
C16A C17A C18A C19A 59.7(6) . . . . ?
C12A C17A C18A C19A -176.3(5) . . . . ?
C16A C17A C18A C29A -175.9(5) . . . . ?
C12A C17A C18A C29A -51.9(7) . . . . ?
C17A C18A C19A C20A 175.4(5) . . . . ?
C29A C18A C19A C20A 49.7(7) . . . . ?
C18A C19A C20A C21A 59.9(7) . . . . ?
C19A C20A C21A C25A 68.7(6) . . . . ?
C19A C20A C21A C22A -165.7(5) . . . . ?
C20A C21A C22A C23A -60.3(6) . . . . ?
C25A C21A C22A C23A 63.2(7) . . . . ?
C20A C21A C22A C24A 64.1(6) . . . . ?
C25A C21A C22A C24A -172.4(5) . . . . ?
C20A C21A C25A C26A 175.0(5) . . . . ?
C22A C21A C25A C26A 48.5(7) . . . . ?
O1W C1W C2W C3W 20.3(10) . . . . ?
O2W C1W C2W C3W -160.4(5) . . . . ?
